data_7062960
loop_
_publ_author_name
'Wang, Xianran'
'Wu, Yuying'
'Gao, Feng'
'Wang, Youfu'

_publ_section_title
;
 Chiral zero-dimensional hybrid organic--inorganic metal halides based on
 nipecotic acid and tetrabromocuprate
;
_journal_issue 7
_journal_name_full 'New Journal of Chemistry'
_journal_page_first 3192
_journal_page_last 3198
_journal_paper_doi 10.1039/D3NJ05858A
_journal_volume 48
_journal_year 2024
_chemical_absolute_configuration unk
_chemical_formula_moiety 'Br4 Cu, 2(C6 H12 N O2)'
_chemical_formula_sum 'C12 H24 Br4 Cu N2 O4'
_chemical_formula_weight 643.51
_space_group_crystal_system orthorhombic
_space_group_IT_number 20
_space_group_name_Hall 'C 2c 2'
_space_group_name_H-M_alt 'C 2 2 21'
_atom_sites_solution_hydrogens mixed
_atom_sites_solution_primary dual
_audit_creation_date 2024-01-06
_audit_creation_method
;
Olex2 1.5
(compiled 2022.04.07 svn.rca3783a0 for OlexSys, GUI svn.r6498)
;
_audit_update_record
;
2024-01-06 deposited with the CCDC.	2024-01-10 downloaded from the CCDC.
;
_cell_angle_alpha 90
_cell_angle_beta 90
_cell_angle_gamma 90
_cell_formula_units_Z 4
_cell_length_a 9.8431(10)
_cell_length_b 8.4200(9)
_cell_length_c 25.190(2)
_cell_measurement_reflns_used 8325
_cell_measurement_temperature 296.15
_cell_measurement_theta_max 68.100
_cell_measurement_theta_min 3.509
_cell_volume 2087.7(3)
_computing_cell_refinement 'SAINT V8.40B (?, 2016)'
_computing_data_collection 'Bruker D8 Venture diffractometer'
_computing_data_reduction 'SAINT V8.40B (?, 2016)'
_computing_molecular_graphics 'Olex2 1.5 (Dolomanov et al., 2009)'
_computing_publication_material 'Olex2 1.5 (Dolomanov et al., 2009)'
_computing_structure_refinement 'SHELXL 2019/3 (Sheldrick, 2015)'
_computing_structure_solution 'SHELXT 2018/2 (Sheldrick, 2018)'
_diffrn_ambient_temperature 296.15
_diffrn_detector 'CCD area detector'
_diffrn_detector_area_resol_mean 7.9
_diffrn_detector_type 'CCD area detector'
_diffrn_measured_fraction_theta_full 1.000
_diffrn_measured_fraction_theta_max 0.998
_diffrn_measurement_device 'three-circle diffractometer'
_diffrn_measurement_device_type 'Bruker APEX-II CCD'
_diffrn_measurement_method 'phi and omega scans'
_diffrn_radiation_monochromator graphite
_diffrn_radiation_probe x-ray
_diffrn_radiation_type CuK\a
_diffrn_radiation_wavelength 1.54184
_diffrn_reflns_av_R_equivalents 0.0466
_diffrn_reflns_av_unetI/netI 0.0358
_diffrn_reflns_Laue_measured_fraction_full 1.000
_diffrn_reflns_Laue_measured_fraction_max 0.998
_diffrn_reflns_limit_h_max 11
_diffrn_reflns_limit_h_min -11
_diffrn_reflns_limit_k_max 10
_diffrn_reflns_limit_k_min -9
_diffrn_reflns_limit_l_max 30
_diffrn_reflns_limit_l_min -30
_diffrn_reflns_number 10882
_diffrn_reflns_point_group_measured_fraction_full 1.000
_diffrn_reflns_point_group_measured_fraction_max 0.998
_diffrn_reflns_theta_full 67.684
_diffrn_reflns_theta_max 68.340
_diffrn_reflns_theta_min 3.509
_diffrn_source 'sealed X-ray tube'
_diffrn_source_current 40.0
_diffrn_source_power 1.8
_diffrn_source_target Mo
_diffrn_source_voltage 45.0
_exptl_absorpt_coefficient_mu 10.600
_exptl_absorpt_correction_T_max 0.7531
_exptl_absorpt_correction_T_min 0.5345
_exptl_absorpt_correction_type multi-scan
_exptl_absorpt_process_details
;
SADABS-2016/2 (Bruker,2016/2) was used for absorption correction.
wR2(int) was 0.1084 before and 0.0846 after correction.
The Ratio of minimum to maximum transmission is 0.7097.
The \l/2 correction factor is Not present.
;
_exptl_crystal_colour white
_exptl_crystal_colour_primary white
_exptl_crystal_density_diffrn 2.047
_exptl_crystal_description block
_exptl_crystal_F_000 1244
_exptl_crystal_recrystallization_method
'The crystals were growth by means of evaporation of a mixture of n-hexane and toluene at RT.'
_exptl_crystal_size_max 0.19
_exptl_crystal_size_mid 0.16
_exptl_crystal_size_min 0.1
_refine_diff_density_max 0.394
_refine_diff_density_min -0.588
_refine_diff_density_rms 0.081
_refine_ls_abs_structure_details
;
 Refined as an inversion twin.
;
_refine_ls_abs_structure_Flack 0.22(7)
_refine_ls_extinction_method none
_refine_ls_goodness_of_fit_ref 1.097
_refine_ls_hydrogen_treatment constr
_refine_ls_matrix_type full
_refine_ls_number_parameters 160
_refine_ls_number_reflns 1909
_refine_ls_number_restraints 56
_refine_ls_restrained_S_all 1.085
_refine_ls_R_factor_all 0.0383
_refine_ls_R_factor_gt 0.0370
_refine_ls_shift/su_max 0.001
_refine_ls_shift/su_mean 0.000
_refine_ls_structure_factor_coef Fsqd
_refine_ls_weighting_details 'w=1/[\s^2^(Fo^2^)+(0.0511P)^2^+5.0012P] where P=(Fo^2^+2Fc^2^)/3'
_refine_ls_weighting_scheme calc
_refine_ls_wR_factor_gt 0.1023
_refine_ls_wR_factor_ref 0.1039
_reflns_Friedel_coverage 0.735
_reflns_Friedel_fraction_full 1.000
_reflns_Friedel_fraction_max 0.998
_reflns_number_gt 1838
_reflns_number_total 1909
_reflns_threshold_expression 'I > 2\s(I)'
_cod_data_source_file d3nj05858a2.cif
_cod_data_source_block '[r-na]2[cubr4]'
_cod_depositor_comments 'Adding full bibliography for 7062959--7062960.cif.'
_cod_database_code 7062960
_shelx_shelxl_version_number 2019/3
_shelx_space_group_comment
;
The symmetry employed for this shelxl refinement is uniquely defined
by the following loop, which should always be used as a source of
symmetry information in preference to the above space-group names.
They are only intended as comments.
;
_shelx_estimated_absorpt_t_max 0.417
_shelx_estimated_absorpt_t_min 0.238
_exptl_crystal_mounting_method
'Crystals were removed from the crystallisation vial and immediately coated with polybutenes oil (CAS: 9003-29-6) on a glass slide. A suitable single crystal coated with polybutenes oil as less as possible was sealed in capillary tube filled with argon. The capillary tube with single crystal was mounted on copper pin with solid paraffin.'
_olex2_refinement_description
;
1. Twinned data refinement
 Scales: 0.78(7)
 0.22(7)
2. Fixed Uiso
 At 1.2 times of:
  All C(H) groups, All C(H,H) groups, All N(H,H) groups
 At 1.5 times of:
  All O(H) groups
3. Uiso/Uaniso restraints and constraints
Cu2 \\sim Cu3 \\sim Cu1 \\sim Cu4 \\sim Br5 \\sim Br4 \\sim Br2 \\sim Br1 \\sim
Br3: within 2A with sigma of 0.01 and sigma for terminal atoms of 0.01 within 2A
4. Others
 1*[Sof(Br4)]+1*[Sof(Br2)]+1*[Sof(Br1)]+1*[Sof(Br3)]=1 with esd of 0
 1*[Sof(Cu2)]+1*[Sof(Cu3)]+1*[Sof(Cu1)]+1*[Sof(Cu4)]=0.5 with esd of 0
 Fixed Sof: H1(0.5) H2(0.5)
5.a Riding coordinates:
 O1(H1), O2(H2)
5.b Ternary CH refined with riding coordinates:
 C2(H2A)
5.c Secondary CH2 refined with riding coordinates:
 C5(H5A,H5B), C1(H1A,H1B), C3(H3A,H3B), C4(H4A,H4B), N1(H1C,H1D)
;
_olex2_submission_special_instructions 'No special instructions were received'

loop_
_space_group_symop_operation_xyz
'x, y, z'
'-x, -y, z+1/2'
'-x, y, -z+1/2'
'x, -y, -z'
'x+1/2, y+1/2, z'
'-x+1/2, -y+1/2, z+1/2'
'-x+1/2, y+1/2, -z+1/2'
'x+1/2, -y+1/2, -z'

loop_
_atom_site_label
_atom_site_type_symbol
_atom_site_fract_x
_atom_site_fract_y
_atom_site_fract_z
_atom_site_U_iso_or_equiv
_atom_site_adp_type
_atom_site_occupancy
_atom_site_site_symmetry_order
_atom_site_calc_flag
_atom_site_refinement_flags_posn
_atom_site_refinement_flags_adp
_atom_site_refinement_flags_occupancy
_atom_site_disorder_assembly
_atom_site_disorder_group
Br5 Br 0.11647(8) 0.97165(9) 0.40936(3) 0.0550(3) Uani 1 1 d . . . . .
Cu2 Cu 0.1051(13) 1.000000 0.500000 0.0428(17) Uani 0.347(8) 2 d S TU P A 2
O1 O 0.3986(6) 0.4588(6) 0.7156(2) 0.0575(13) Uani 1 1 d . . . B -1
H1 H 0.450412 0.472283 0.740705 0.086 Uiso 0.5 1 d R U P B -1
O2 O 0.3995(7) 0.7212(6) 0.7161(2) 0.0698(17) Uani 1 1 d . . . C -1
H2 H 0.450265 0.705454 0.741347 0.105 Uiso 0.5 1 d R U P C -1
C2 C 0.2398(7) 0.5933(8) 0.6605(3) 0.0415(14) Uani 1 1 d . . . . .
H2A H 0.248803 0.687499 0.637934 0.050 Uiso 1 1 calc R U . . .
C6 C 0.3556(6) 0.5918(8) 0.6995(3) 0.0426(14) Uani 1 1 d . . . . .
C5 C -0.0067(7) 0.4695(11) 0.6134(3) 0.0584(19) Uani 1 1 d . . . . .
H5A H -0.025319 0.371827 0.632505 0.070 Uiso 1 1 calc R U . . .
H5B H -0.076798 0.482732 0.586742 0.070 Uiso 1 1 calc R U . . .
C1 C 0.2423(7) 0.4478(13) 0.6254(3) 0.062(2) Uani 1 1 d . . . . .
H1A H 0.327402 0.443204 0.606080 0.074 Uiso 1 1 calc R U . . .
H1B H 0.234836 0.352756 0.646995 0.074 Uiso 1 1 calc R U . . .
C3 C 0.1086(8) 0.6044(11) 0.6900(3) 0.065(2) Uani 1 1 d . . . . .
H3A H 0.107891 0.700578 0.711195 0.078 Uiso 1 1 calc R U . . .
H3B H 0.100235 0.514522 0.713856 0.078 Uiso 1 1 calc R U . . .
C4 C -0.0127(8) 0.6063(12) 0.6515(4) 0.069(3) Uani 1 1 d . . . . .
H4A H -0.096643 0.600847 0.671627 0.083 Uiso 1 1 calc R U . . .
H4B H -0.012680 0.705224 0.631778 0.083 Uiso 1 1 calc R U . . .
Br4 Br 0.2864(6) 0.7422(4) 0.50758(10) 0.1068(18) Uani 0.440(4) 1 d . . P A 4
Cu3 Cu 0.1038(5) 0.8951(9) 0.50041(18) 0.0461(13) Uani 0.219(4) 1 d . U P A 3
Br2 Br -0.0313(8) 0.7604(11) 0.5125(3) 0.0473(19) Uani 0.144(4) 1 d . U P A 2
Br1 Br -0.0968(8) 1.2291(7) 0.4988(2) 0.0999(18) Uani 0.395(4) 1 d . . P A 1
Cu1 Cu 0.0347(16) 1.000000 0.500000 0.045(3) Uani 0.181(7) 2 d S TU P A 1
Br3 Br 0.081(4) 0.670(5) 0.5190(13) 0.053(5) Uani 0.021(2) 1 d . U P A 3
Cu4 Cu 0.166(8) 1.000000 0.500000 0.041(5) Uani 0.034(7) 2 d S TU P A 4
N1 N 0.1254(6) 0.4559(10) 0.5871(3) 0.0683(18) Uani 1 1 d . . . . .
H1C H 0.136987 0.539229 0.565793 0.082 Uiso 1 1 calc R U . . .
H1D H 0.125746 0.368994 0.566976 0.082 Uiso 1 1 calc R U . . .

loop_
_atom_site_aniso_label
_atom_site_aniso_U_11
_atom_site_aniso_U_22
_atom_site_aniso_U_33
_atom_site_aniso_U_23
_atom_site_aniso_U_13
_atom_site_aniso_U_12
Br5 0.0489(4) 0.0562(4) 0.0600(5) 0.0037(3) -0.0011(4) 0.0021(3)
Cu2 0.041(4) 0.048(4) 0.039(2) 0.0016(19) 0.000 0.000
O1 0.066(3) 0.047(3) 0.059(3) 0.008(2) -0.024(2) -0.002(3)
O2 0.087(4) 0.046(3) 0.077(4) -0.002(2) -0.045(3) -0.003(3)
C2 0.042(3) 0.044(3) 0.039(3) 0.007(3) -0.013(3) -0.005(3)
C6 0.038(4) 0.050(3) 0.040(3) 0.003(3) -0.008(2) -0.003(3)
C5 0.038(3) 0.065(4) 0.072(5) -0.011(4) -0.016(3) 0.004(4)
C1 0.036(3) 0.098(7) 0.052(4) -0.021(4) -0.009(3) 0.010(4)
C3 0.045(4) 0.085(5) 0.065(4) -0.036(4) -0.014(4) 0.020(4)
C4 0.043(4) 0.079(6) 0.084(6) -0.023(5) -0.016(4) 0.018(4)
Br4 0.213(5) 0.0637(17) 0.0441(12) 0.0023(12) -0.0252(19) -0.036(2)
Cu3 0.045(2) 0.048(3) 0.045(2) -0.001(2) 0.004(2) 0.001(2)
Br2 0.051(4) 0.053(3) 0.037(3) -0.007(3) 0.005(2) -0.004(3)
Br1 0.126(4) 0.108(3) 0.066(2) -0.031(2) -0.026(3) 0.057(4)
Cu1 0.046(6) 0.037(4) 0.051(4) -0.003(3) 0.000 0.000
Br3 0.055(9) 0.058(9) 0.045(9) 0.003(8) -0.004(8) -0.004(8)
Cu4 0.043(9) 0.045(8) 0.035(8) -0.001(7) 0.000 0.000
N1 0.050(3) 0.102(5) 0.053(4) -0.022(4) -0.006(3) 0.002(4)

loop_
_atom_type_symbol
_atom_type_description
_atom_type_scat_dispersion_real
_atom_type_scat_dispersion_imag
_atom_type_scat_source
C C 0.0181 0.0091 'International Tables Vol C Tables 4.2.6.8 and 6.1.1.4'
H H 0.0000 0.0000 'International Tables Vol C Tables 4.2.6.8 and 6.1.1.4'
Br Br -0.6763 1.2805 'International Tables Vol C Tables 4.2.6.8 and 6.1.1.4'
Cu Cu -1.9646 0.5888 'International Tables Vol C Tables 4.2.6.8 and 6.1.1.4'
N N 0.0311 0.0180 'International Tables Vol C Tables 4.2.6.8 and 6.1.1.4'
O O 0.0492 0.0322 'International Tables Vol C Tables 4.2.6.8 and 6.1.1.4'

loop_
_geom_angle_atom_site_label_1
_geom_angle_atom_site_label_2
_geom_angle_atom_site_label_3
_geom_angle
_geom_angle_site_symmetry_1
_geom_angle_site_symmetry_3
_geom_angle_publ_flag
Cu1 Br5 Cu3 25.8(3) . 4_576 ?
Br5 Cu2 Br5 174.4(6) 4_576 . ?
Br5 Cu2 Br2 93.9(2) 4_576 4_576 ?
Br5 Cu2 Br2 89.1(2) 4_576 . ?
Br5 Cu2 Br2 89.1(2) . 4_576 ?
Br5 Cu2 Br2 93.9(2) . . ?
Br2 Cu2 Br2 113.3(6) 4_576 . ?
C6 O1 H1 109.5 . . ?
C6 O2 H2 109.4 . . ?
C6 C2 H2A 108.4 . . ?
C6 C2 C1 111.3(6) . . ?
C1 C2 H2A 108.4 . . ?
C3 C2 H2A 108.4 . . ?
C3 C2 C6 109.3(6) . . ?
C3 C2 C1 110.9(6) . . ?
O1 C6 C2 118.1(6) . . ?
O2 C6 O1 123.4(6) . . ?
O2 C6 C2 118.4(6) . . ?
H5A C5 H5B 107.8 . . ?
C4 C5 H5A 109.1 . . ?
C4 C5 H5B 109.1 . . ?
N1 C5 H5A 109.1 . . ?
N1 C5 H5B 109.1 . . ?
N1 C5 C4 112.7(7) . . ?
C2 C1 H1A 109.9 . . ?
C2 C1 H1B 109.9 . . ?
H1A C1 H1B 108.3 . . ?
N1 C1 C2 109.0(7) . . ?
N1 C1 H1A 109.9 . . ?
N1 C1 H1B 109.9 . . ?
C2 C3 H3A 109.4 . . ?
C2 C3 H3B 109.4 . . ?
C2 C3 C4 111.0(6) . . ?
H3A C3 H3B 108.0 . . ?
C4 C3 H3A 109.4 . . ?
C4 C3 H3B 109.4 . . ?
C5 C4 C3 111.4(6) . . ?
C5 C4 H4A 109.4 . . ?
C5 C4 H4B 109.4 . . ?
C3 C4 H4A 109.4 . . ?
C3 C4 H4B 109.4 . . ?
H4A C4 H4B 108.0 . . ?
Br5 Cu3 Br5 137.6(3) . 4_576 ?
Br3 Cu3 Br5 119.7(10) . . ?
Br5 Cu1 Br5 141.3(7) 4_576 . ?
Br1 Cu1 Br5 96.61(13) . 4_576 ?
Br1 Cu1 Br5 96.61(13) 4_576 . ?
Br1 Cu1 Br5 104.69(19) . . ?
Br1 Cu1 Br5 104.69(19) 4_576 4_576 ?
Br1 Cu1 Br1 112.3(8) 4_576 . ?
Br5 Cu4 Br5 156(4) 4_576 . ?
Br5 Cu4 Br4 94.9(6) 4_576 4_576 ?
Br5 Cu4 Br4 94.9(6) . . ?
Br5 Cu4 Br4 96.5(6) . 4_576 ?
Br5 Cu4 Br4 96.5(6) 4_576 . ?
Br4 Cu4 Br4 123(3) 4_576 . ?
C5 N1 C1 113.0(6) . . ?
C5 N1 H1C 109.0 . . ?
C5 N1 H1D 109.0 . . ?
C1 N1 H1C 109.0 . . ?
C1 N1 H1D 109.0 . . ?
H1C N1 H1D 107.8 . . ?

loop_
_geom_bond_atom_site_label_1
_geom_bond_atom_site_label_2
_geom_bond_distance
_geom_bond_site_symmetry_2
_geom_bond_publ_flag
Br5 Cu2 2.2984(11) . ?
Br5 Cu3 2.386(5) . ?
Br5 Cu3 2.538(5) 4_576 ?
Br5 Cu1 2.433(5) . ?
Br5 Cu4 2.347(17) . ?
Cu2 Br2 2.444(12) 4_576 ?
Cu2 Br2 2.444(12) . ?
O1 H1 0.8200 . ?
O1 C6 1.265(9) . ?
O2 H2 0.8201 . ?
O2 C6 1.244(8) . ?
C2 H2A 0.9800 . ?
C2 C6 1.504(8) . ?
C2 C1 1.510(11) . ?
C2 C3 1.493(11) . ?
C5 H5A 0.9700 . ?
C5 H5B 0.9700 . ?
C5 C4 1.500(12) . ?
C5 N1 1.464(10) . ?
C1 H1A 0.9700 . ?
C1 H1B 0.9700 . ?
C1 N1 1.504(9) . ?
C3 H3A 0.9700 . ?
C3 H3B 0.9700 . ?
C3 C4 1.538(10) . ?
C4 H4A 0.9700 . ?
C4 H4B 0.9700 . ?
Br4 Cu4 2.48(4) . ?
Cu3 Br3 1.96(4) . ?
Br1 Cu1 2.323(10) . ?
N1 H1C 0.8900 . ?
N1 H1D 0.8900 . ?

loop_
_geom_torsion_atom_site_label_1
_geom_torsion_atom_site_label_2
_geom_torsion_atom_site_label_3
_geom_torsion_atom_site_label_4
_geom_torsion
_geom_torsion_site_symmetry_1
_geom_torsion_site_symmetry_2
_geom_torsion_site_symmetry_3
_geom_torsion_site_symmetry_4
_geom_torsion_publ_flag
C2 C1 N1 C5 -57.2(10) . . . . ?
C2 C3 C4 C5 52.3(11) . . . . ?
C6 C2 C1 N1 -179.5(6) . . . . ?
C6 C2 C3 C4 180.0(7) . . . . ?
C1 C2 C6 O1 -30.8(9) . . . . ?
C1 C2 C6 O2 152.7(8) . . . . ?
C1 C2 C3 C4 -57.0(9) . . . . ?
C3 C2 C6 O1 92.0(8) . . . . ?
C3 C2 C6 O2 -84.5(9) . . . . ?
C3 C2 C1 N1 58.5(9) . . . . ?
C4 C5 N1 C1 54.3(10) . . . . ?
N1 C5 C4 C3 -50.7(11) . . . . ?

loop_
_twin_individual_id
_twin_individual_mass_fraction_refined
1 0.78(7)
2 0.22(7)
